data_7041577
loop_
_publ_author_name
'Marsh, David A.'
'Goberna-Ferr\'on, Sara'
'Baumeister, Mary K.'
'Zakharov, Lev N.'
'Nyman, May'
'Johnson, Darren W.'

_publ_section_title
;
 Ln polyoxocations: yttrium oxide solution speciation &amp; solution
 deposited thin films.
;
_journal_issue 3
_journal_name_full 'Dalton transactions (Cambridge, England : 2003)'
_journal_page_first 947
_journal_page_last 955
_journal_paper_doi 10.1039/c6dt03733j
_journal_volume 46
_journal_year 2017
_chemical_formula_moiety 'C52 H156 N8 O79 S26 Y16'
_chemical_formula_sum 'C52 H156 N8 O79 S26 Y16'
_chemical_formula_weight 4413.96
_space_group_crystal_system tetragonal
_space_group_IT_number 118
_space_group_name_Hall 'P -4 -2n'
_space_group_name_H-M_alt 'P -4 n 2'
_symmetry_space_group_name_Hall 'P -4 -2n'
_symmetry_space_group_name_H-M 'P -4 n 2'
_atom_sites_solution_hydrogens mixed
_atom_sites_solution_primary dual
_audit_creation_date 2016-11-18
_audit_creation_method
;
Olex2 1.2-dev
(compiled 2016.11.07 svn.r3349 for OlexSys, GUI svn.r3563)
;
_cell_angle_alpha 90
_cell_angle_beta 90
_cell_angle_gamma 90
_cell_formula_units_Z 2
_cell_length_a 21.6421(17)
_cell_length_b 21.6421(17)
_cell_length_c 19.6862(17)
_cell_measurement_reflns_used 6706
_cell_measurement_temperature 173(2)
_cell_measurement_theta_max 18.49
_cell_measurement_theta_min 2.46
_cell_volume 9220.6(13)
_computing_cell_refinement 'Bruker SAINT'
_computing_data_collection 'Bruker APEX2'
_computing_data_reduction 'Bruker SAINT'
_computing_molecular_graphics 'Olex2 (Dolomanov et al., 2009)'
_computing_publication_material 'Olex2 (Dolomanov et al., 2009)'
_computing_structure_refinement 'ShelXL (Sheldrick, 2015)'
_computing_structure_solution 'ShelXT (Sheldrick, 2015)'
_diffrn_ambient_temperature 173.15
_diffrn_measured_fraction_theta_full 1.000
_diffrn_measured_fraction_theta_max 1.000
_diffrn_measurement_device_type 'Bruker P4'
_diffrn_measurement_method '\w scans'
_diffrn_radiation_monochromator graphite
_diffrn_radiation_type MoK\a
_diffrn_radiation_wavelength 0.71073
_diffrn_reflns_av_R_equivalents 0.2074
_diffrn_reflns_av_unetI/netI 0.1077
_diffrn_reflns_Laue_measured_fraction_full 1.000
_diffrn_reflns_Laue_measured_fraction_max 1.000
_diffrn_reflns_limit_h_max 25
_diffrn_reflns_limit_h_min -25
_diffrn_reflns_limit_k_max 25
_diffrn_reflns_limit_k_min -25
_diffrn_reflns_limit_l_max 23
_diffrn_reflns_limit_l_min -23
_diffrn_reflns_number 107920
_diffrn_reflns_point_group_measured_fraction_full 1.000
_diffrn_reflns_point_group_measured_fraction_max 1.000
_diffrn_reflns_theta_full 24.999
_diffrn_reflns_theta_max 24.999
_diffrn_reflns_theta_min 1.331
_exptl_absorpt_coefficient_mu 5.337
_exptl_absorpt_correction_T_max 0.7457
_exptl_absorpt_correction_T_min 0.5973
_exptl_absorpt_correction_type none
_exptl_absorpt_process_details SADABS
_exptl_crystal_colour colorless
_exptl_crystal_density_diffrn 1.590
_exptl_crystal_density_meas 0.17
_exptl_crystal_description cut-block
_exptl_crystal_F_000 4392
_exptl_crystal_size_max 0.17
_exptl_crystal_size_mid 0.12
_exptl_crystal_size_min 0.08
_refine_diff_density_max 0.943
_refine_diff_density_min -0.765
_refine_diff_density_rms 0.169
_refine_ls_abs_structure_details
;
 Flack x determined using 1585 quotients [(I+)-(I-)]/[(I+)+(I-)]
 (Parsons, Flack and Wagner, Acta Cryst. B69 (2013) 249-259).
;
_refine_ls_abs_structure_Flack 0.055(10)
_refine_ls_extinction_method none
_refine_ls_goodness_of_fit_ref 1.019
_refine_ls_hydrogen_treatment constr
_refine_ls_matrix_type full
_refine_ls_number_parameters 430
_refine_ls_number_reflns 8153
_refine_ls_number_restraints 910
_refine_ls_restrained_S_all 1.025
_refine_ls_R_factor_all 0.1448
_refine_ls_R_factor_gt 0.0780
_refine_ls_shift/su_max 0.006
_refine_ls_shift/su_mean 0.000
_refine_ls_structure_factor_coef Fsqd
_refine_ls_weighting_details 'w=1/[\s^2^(Fo^2^)+(0.1074P)^2^+77.5229P] where P=(Fo^2^+2Fc^2^)/3'
_refine_ls_weighting_scheme calc
_refine_ls_wR_factor_gt 0.1947
_refine_ls_wR_factor_ref 0.2375
_reflns_Friedel_coverage 0.864
_reflns_Friedel_fraction_full 0.999
_reflns_Friedel_fraction_max 0.999
_reflns_number_gt 4808
_reflns_number_total 8153
_reflns_threshold_expression 'I > 2\s(I)'
_cod_data_source_file c6dt03733j1.cif
_cod_data_source_block dwj1902
_cod_depositor_comments 'Adding full bibliography for 7041576--7041577.cif.'
_cod_original_cell_volume 9220.6(17)
_cod_database_code 7041577
_shelx_space_group_comment
;
The symmetry employed for this shelxl refinement is uniquely defined
by the following loop, which should always be used as a source of
symmetry information in preference to the above space-group names.
They are only intended as comments.
;
_shelx_estimated_absorpt_t_max 0.675
_shelx_estimated_absorpt_t_min 0.464
_olex2_refinement_description
;
1. Fixed Uiso
 At 1.5 times of:
  All C(H,H,H) groups, All C(H,H,H,H,H,H) groups
2. Restrained distances
 S1-C1 = S1-C2 = S2-C3 = S2-C4 = S3-C5 = S3-C6
 1.809 with sigma of 0.02
 S4-C7 = S4-C8 = S4-C8A
 1.809 with sigma of 0.02
 C7-C8 = C7-C8A
 2.75 with sigma of 0.02
 O19-C8 = O19-C8A
 2.65 with sigma of 0.02
 C20-C0AA
 2.8 with sigma of 0.001
 C16-C9
 2.82 with sigma of 0.00001
 Y5-O18B \\sim Y5-O18A
 with sigma of 0.001
 S5-O18B \\sim S6-O18A
 with sigma of 0.001
 S6-O18A \\sim O18B-S5
 with sigma of 0.001
 S6-C16 \\sim S5-C16 \\sim S6-C9 \\sim S5-C9
 with sigma of 0.0001
 S1-O15 \\sim S2-O16 \\sim S3AA-O20 \\sim S4-O19 \\sim S6-O18A \\sim S5-O18B
\\sim S3-O17 \\sim S0AA-O21
 with sigma of 0.0001
 C4-C3 \\sim C6-C5 \\sim C0AA-C20 \\sim C1-C2 \\sim C1AA-C14 \\sim C9-C16
 with sigma of 0.0001
 S3-C5 \\sim S3-C6 \\sim S3AA-C14 \\sim S3AA-C1AA \\sim S4-C8 \\sim S4-C7 \\sim
S4-C8A \\sim S5-C9 \\sim S6-C9
 \\sim S6-C16 \\sim S5-C16 \\sim S1-C2 \\sim S1-C1 \\sim S0AA-C20 \\sim
S0AA-C0AA \\sim S2-C3 \\sim S2-C4
 with sigma of 0.0001
3. Uiso/Uaniso restraints and constraints
Uanis(O23) \\sim Ueq: with sigma of 0.01 and sigma for terminal atoms of 0.02
Uanis(S5) \\sim Ueq: with sigma of 0.1 and sigma for terminal atoms of 0.2
Uanis(O18B) \\sim Ueq: with sigma of 0.01 and sigma for terminal atoms of 0.02
Uanis(C8) \\sim Ueq: with sigma of 0.01 and sigma for terminal atoms of 0.002
Uanis(O20) \\sim Ueq, Uanis(S3AA) \\sim Ueq, Uanis(C1AA) \\sim Ueq, Uanis(C14)
\\sim Ueq, Uanis(C0AA) \\sim Ueq, Uanis(S0AA) \\sim Ueq, Uanis(C20) \\sim Ueq:
with sigma of 0.1 and sigma for terminal atoms of 0.2
Uanis(C20) \\sim Ueq, Uanis(S0AA) \\sim Ueq, Uanis(C0AA) \\sim Ueq, Uanis(C14)
\\sim Ueq, Uanis(C1AA) \\sim Ueq, Uanis(S3AA) \\sim Ueq: with sigma of 0.01 and
sigma for terminal atoms of 0.02
4. Rigid body (RIGU) restrains
 S3, O17, C6, C5
 with sigma for 1-2 distances of 0.001 and sigma for 1-3 distances of 0.001
 O19, C8, S4, C7, C8A
 with sigma for 1-2 distances of 0.001 and sigma for 1-3 distances of 0.001
 O21, S0AA, C20, C0AA
 with sigma for 1-2 distances of 0.004 and sigma for 1-3 distances of 0.004
 S5, O18B
 with sigma for 1-2 distances of 0.004 and sigma for 1-3 distances of 0.004
 O18B, S6, C16, C9, S5, Y5
 with sigma for 1-2 distances of 0.001 and sigma for 1-3 distances of 0.0001
 S5, O18B, C9, C16, S6, O18A
 with sigma for 1-2 distances of 0.001 and sigma for 1-3 distances of 0.0001
 O20, S3AA, C1AA, C14
 with sigma for 1-2 distances of 0.004 and sigma for 1-3 distances of 0.004
 Y3, Y1, O3, O2, O1, O10, O12, O13, O9, N2, N1, Y2, O14, O11, O6, O5, O4, Y4,
 Y5, O8, O21, O16, O7, O15, O17, O19, O20, O18A, O18B, O23, S0AA, S2, S1, S3,
 S4, S3AA, S6, S5, C0AA, C20, C3, C4, C1, C2, C5, C6, C7, C8, C8A, C1AA, C14,
 C9, C16
 with sigma for 1-2 distances of 0.001 and sigma for 1-3 distances of 0.001
5. Others
 Fixed Sof: O23(0.5) C8(0.5) H8A(0.5) H8B(0.5) H8C(0.5) C8A(0.5) H8AA(0.5)
 H8AB(0.5) H8AC(0.5) S5(0.25) O18B(0.25) C9(0.5) H9BD(0.25) H9BE(0.25)
 H9BF(0.25) H9AA(0.25) H9AB(0.25) H9AC(0.25) C16(0.5) H16D(0.25) H16E(0.25)
 H16F(0.25) H16A(0.25) H16B(0.25) H16C(0.25) S6(0.25) O18A(0.25)
 Fixed X: C0AA(0.279869) C20(0.36357) S5(0.34375) O18B(0.30419) C9(0.425449)
 C16(0.31341) S6(0.351701) O18A(0.311251) C1AA(0.04563) C14(0.00762)
 Fixed Y: C0AA(0.522361) C20(0.621191) S5(0.87893) O18B(0.823091) C9(0.87187)
 C16(0.912809) S6(0.842381) O18A(0.809429) C1AA(0.91383) C14(0.79848)
 Fixed Z: C0AA(0.482659) C20(0.498409) S5(0.8331) O18B(0.82789) C9(0.85309)
 C16(0.91074) S6(0.883141) O18A(0.83418) C1AA(0.58006) C14(0.528181)
6.a Riding coordinates:
 C8(H8A,H8B,H8C), C8A(H8AA,H8AB,H8AC), C0AA(H0AA,H0AB,H0AC), C20(H20A,H20B,
 H20C), C1AA(H1AA,H1AB,H1AC), C14(H14A,H14B,H14C)
6.b Me refined with riding coordinates:
 C1(H1A,H1B,H1C), C2(H2A,H2B,H2C), C3(H3A,H3B,H3C), C4(H4A,H4B,H4C), C5(H5A,
 H5B,H5C), C6(H6A,H6B,H6C), C7(H7A,H7B,H7C), C9(H9BD,H9BE,H9BF), C9(H9AA,H9AB,
 H9AC), C16(H16D,H16E,H16F), C16(H16A,H16B,H16C)
;
_shelx_shelxl_version_number 2016/6
_olex2_submission_special_instructions 'No special instructions were received'

loop_
_space_group_symop_operation_xyz
'x, y, z'
'-x, -y, z'
'y, -x, -z'
'-y, x, -z'
'x+1/2, -y+1/2, z+1/2'
'-x+1/2, y+1/2, z+1/2'
'y+1/2, x+1/2, -z+1/2'
'-y+1/2, -x+1/2, -z+1/2'

loop_
_atom_site_label
_atom_site_type_symbol
_atom_site_fract_x
_atom_site_fract_y
_atom_site_fract_z
_atom_site_U_iso_or_equiv
_atom_site_adp_type
_atom_site_occupancy
_atom_site_site_symmetry_order
_atom_site_calc_flag
_atom_site_refinement_flags_posn
_atom_site_refinement_flags_adp
_atom_site_refinement_flags_occupancy
_atom_site_disorder_assembly
_atom_site_disorder_group
Y1 Y 0.05550(10) 0.44441(10) 0.66372(8) 0.0312(4) Uani 1 1 d . U . . .
Y2 Y 0.08996(7) 0.58996(7) 0.750000 0.0338(6) Uani 1 2 d S TU P . .
Y3 Y 0.18556(11) 0.67221(11) 0.62542(11) 0.0511(6) Uani 1 1 d . U . . .
Y4 Y 0.09921(11) 0.75936(9) 0.74110(14) 0.0546(6) Uani 1 1 d . U . . .
Y5 Y 0.26134(9) 0.76134(9) 0.750000 0.0808(11) Uani 1 2 d DS TU P . .
S1 S 0.13303(17) 0.61096(12) 0.46930(14) 0.072(2) Uani 1 1 d D U . . .
S2 S 0.26033(16) 0.75346(11) 0.49284(13) 0.0762(19) Uani 1 1 d D U . . .
S3 S -0.05806(12) 0.80336(13) 0.73560(16) 0.080(2) Uani 1 1 d D U . . .
S4 S 0.09648(11) 0.92215(13) 0.75049(16) 0.114(3) Uani 1 1 d D U . . .
O1 O 0.000000 0.500000 0.750000 0.0300(19) Uani 1 4 d S TU P . .
O2 O 0.0500(6) 0.5480(6) 0.6410(5) 0.0344(17) Uani 1 1 d . U . . .
O3 O 0.0206(5) 0.3810(5) 0.7494(9) 0.036(2) Uani 1 1 d . U . . .
O4 O 0.1822(5) 0.6822(5) 0.750000 0.0513(17) Uani 1 2 d S TU P A .
O5 O 0.0836(7) 0.6768(7) 0.6707(8) 0.0450(17) Uani 1 1 d . U . . .
O6 O 0.1812(7) 0.5811(7) 0.6792(8) 0.047(2) Uani 1 1 d . U . . .
O7 O 0.1846(8) 0.7773(8) 0.6684(10) 0.0676(19) Uani 1 1 d . U . . .
O8 O 0.2810(8) 0.6765(8) 0.6791(9) 0.067(3) Uani 1 1 d . U . . .
O9 O 0.1577(7) 0.4713(8) 0.5998(9) 0.050(3) Uani 1 1 d . U . . .
O10 O 0.1488(6) 0.3788(6) 0.6451(7) 0.049(3) Uani 1 1 d . U . . .
O11 O 0.2289(8) 0.3988(8) 0.5816(11) 0.080(6) Uani 1 1 d . U . . .
O12 O 0.0499(7) 0.4194(7) 0.5397(7) 0.052(3) Uani 1 1 d . U . . .
O13 O 0.0336(8) 0.3417(7) 0.6051(8) 0.051(3) Uani 1 1 d . U . . .
O14 O 0.0391(9) 0.3303(8) 0.4953(9) 0.072(5) Uani 1 1 d . U . . .
O15 O 0.1185(5) 0.6252(5) 0.54131(17) 0.060(3) Uani 1 1 d D U . . .
O16 O 0.20216(18) 0.7372(5) 0.5286(3) 0.071(3) Uani 1 1 d D U . . .
O17 O -0.0123(2) 0.7558(2) 0.7563(6) 0.076(4) Uani 1 1 d D U . . .
O19 O 0.0832(6) 0.86141(17) 0.7823(4) 0.119(5) Uani 1 1 d D U . . .
O20 O 0.0600(7) 0.8156(5) 0.64802(17) 0.091(4) Uani 1 1 d D U . . .
O21 O 0.25161(18) 0.6177(2) 0.5492(8) 0.073(3) Uani 1 1 d D U . . .
O23 O 0.2455(19) 0.8770(17) 0.744(3) 0.109(10) Uani 0.5 1 d . U . A 3
N1 N 0.1784(9) 0.4147(9) 0.6075(10) 0.052(3) Uani 1 1 d . U . . .
N2 N 0.0404(9) 0.3635(9) 0.5456(10) 0.053(3) Uani 1 1 d . U . . .
C1 C 0.0917(3) 0.66808(13) 0.4191(3) 0.096(8) Uani 1 1 d D U . . .
H1A H 0.099631 0.660866 0.370747 0.143 Uiso 1 1 calc R . . . .
H1B H 0.047272 0.664594 0.428003 0.143 Uiso 1 1 calc R . . . .
H1C H 0.105876 0.709574 0.431524 0.143 Uiso 1 1 calc R . . . .
C2 C 0.0881(3) 0.54156(11) 0.4531(5) 0.097(9) Uani 1 1 d D U . . .
H2A H 0.094551 0.528146 0.406121 0.146 Uiso 1 1 calc R . . . .
H2B H 0.101249 0.508749 0.484220 0.146 Uiso 1 1 calc R . . . .
H2C H 0.044126 0.550373 0.460327 0.146 Uiso 1 1 calc R . . . .
C3 C 0.2554(12) 0.83676(10) 0.4823(3) 0.094(9) Uani 1 1 d D U . . .
H3A H 0.292400 0.851721 0.458810 0.141 Uiso 1 1 calc R . . . .
H3B H 0.218674 0.846969 0.455367 0.141 Uiso 1 1 calc R . . . .
H3C H 0.252377 0.856489 0.526964 0.141 Uiso 1 1 calc R . . . .
C4 C 0.2495(8) 0.72651(17) 0.40620(15) 0.078(8) Uani 1 1 d D U . . .
H4A H 0.286473 0.735829 0.379401 0.117 Uiso 1 1 calc R . . . .
H4B H 0.242375 0.681790 0.406397 0.117 Uiso 1 1 calc R . . . .
H4C H 0.213691 0.747394 0.386089 0.117 Uiso 1 1 calc R . . . .
C5 C -0.12662(16) 0.75688(18) 0.7202(3) 0.094(8) Uani 1 1 d D U . . .
H5A H -0.160684 0.783752 0.705977 0.142 Uiso 1 1 calc R . . . .
H5B H -0.117987 0.726654 0.684416 0.142 Uiso 1 1 calc R . . . .
H5C H -0.138162 0.735191 0.762059 0.142 Uiso 1 1 calc R . . . .
C6 C -0.0790(3) 0.84391(19) 0.81312(16) 0.093(8) Uani 1 1 d D U . . .
H6A H -0.109347 0.876134 0.802605 0.139 Uiso 1 1 calc R . . . .
H6B H -0.096914 0.814603 0.845567 0.139 Uiso 1 1 calc R . . . .
H6C H -0.042057 0.862849 0.832981 0.139 Uiso 1 1 calc R . . . .
C7 C 0.1225(5) 0.9684(3) 0.8220(2) 0.111(9) Uani 1 1 d D U . . .
H7A H 0.132641 1.010198 0.806351 0.166 Uiso 1 1 calc R . . . .
H7B H 0.089548 0.970706 0.856143 0.166 Uiso 1 1 calc R . . . .
H7C H 0.159216 0.949398 0.842228 0.166 Uiso 1 1 calc R . . . .
C8 C 0.02235(17) 0.9594(3) 0.7361(10) 0.131(7) Uani 0.5 1 d D U . B -1
H8A H 0.006187 0.969806 0.781166 0.197 Uiso 0.5 1 d R . . B -1
H8B H 0.028077 0.997356 0.709686 0.197 Uiso 0.5 1 d R . . B -1
H8C H -0.006953 0.932306 0.712616 0.197 Uiso 0.5 1 d R . . B -1
C8A C 0.16922(17) 0.9167(15) 0.7047(3) 0.15(2) Uani 0.5 1 d D U . B 2
H8AA H 0.164187 0.932597 0.658381 0.223 Uiso 0.5 1 d R . . B 2
H8AB H 0.200937 0.940817 0.728351 0.223 Uiso 0.5 1 d R . . B 2
H8AC H 0.181817 0.873237 0.702861 0.223 Uiso 0.5 1 d R . . B 2
S0AA S 0.30681(10) 0.57707(9) 0.54617(4) 0.123(3) Uani 1 1 d D U . . .
S3AA S 0.07023(7) 0.83359(3) 0.57613(14) 0.134(4) Uani 1 1 d D U . . .
C0AA C 0.279869 0.522361 0.482659 0.171(14) Uani 1 1 d D U . . .
H0AA H 0.235060 0.528800 0.481420 0.257 Uiso 1 1 d R . . . .
H0AB H 0.288650 0.479300 0.494620 0.257 Uiso 1 1 d R . . . .
H0AC H 0.297470 0.531560 0.437920 0.257 Uiso 1 1 d R . . . .
C20 C 0.363570 0.621191 0.498409 0.156(12) Uani 1 1 d D U . . .
H20A H 0.346420 0.651140 0.466180 0.234 Uiso 1 1 d R . . . .
H20B H 0.392260 0.642210 0.529220 0.234 Uiso 1 1 d R . . . .
H20C H 0.385630 0.588810 0.473450 0.234 Uiso 1 1 d R . . . .
S5 S 0.343750 0.878930 0.833100 0.099(6) Uani 0.25 1 d D U . A 2
O18B O 0.304190 0.823091 0.827890 0.094(6) Uani 0.25 1 d D U . A 2
C9 C 0.425449 0.871870 0.853090 0.095(9) Uani 0.5 1 d D U . . .
H9BD H 0.444248 0.913047 0.854462 0.143 Uiso 0.25 1 calc R . . A 2
H9BE H 0.430262 0.851852 0.897429 0.143 Uiso 0.25 1 calc R . . A 2
H9BF H 0.445882 0.846905 0.818157 0.143 Uiso 0.25 1 calc R . . A 2
H9AA H 0.447074 0.892383 0.890566 0.143 Uiso 0.25 1 calc R . . A 1
H9AB H 0.450661 0.837548 0.836171 0.143 Uiso 0.25 1 calc R . . A 1
H9AC H 0.418370 0.901576 0.816334 0.143 Uiso 0.25 1 calc R . . A 1
C16 C 0.313410 0.912809 0.910740 0.121(8) Uani 0.5 1 d D U . . .
H16D H 0.335770 0.951098 0.920844 0.182 Uiso 0.25 1 calc R . . A 2
H16E H 0.269384 0.921952 0.904862 0.182 Uiso 0.25 1 calc R . . A 2
H16F H 0.318720 0.883641 0.948367 0.182 Uiso 0.25 1 calc R . . A 2
H16A H 0.339935 0.934746 0.943085 0.182 Uiso 0.25 1 calc R . . A 1
H16B H 0.305512 0.939303 0.871313 0.182 Uiso 0.25 1 calc R . . A 1
H16C H 0.274142 0.902344 0.932699 0.182 Uiso 0.25 1 calc R . . A 1
S6 S 0.351701 0.842381 0.883141 0.097(6) Uani 0.25 1 d D U . A 1
O18A O 0.311251 0.809429 0.834180 0.094(7) Uani 0.25 1 d D U . A 1
C1AA C 0.045630 0.913830 0.580060 0.136(10) Uani 1 1 d D U . . .
H1AA H 0.000760 0.919440 0.577320 0.203 Uiso 1 1 d R . . . .
H1AB H 0.061590 0.935810 0.619890 0.203 Uiso 1 1 d R . . . .
H1AC H 0.065010 0.930360 0.538900 0.203 Uiso 1 1 d R . . . .
C14 C 0.007620 0.798480 0.528181 0.190(15) Uani 1 1 d D U . . .
H14A H 0.028960 0.783790 0.487340 0.285 Uiso 1 1 d R . . . .
H14B H -0.022760 0.830020 0.515490 0.285 Uiso 1 1 d R . . . .
H14C H -0.013500 0.763770 0.550180 0.285 Uiso 1 1 d R . . . .

loop_
_atom_site_aniso_label
_atom_site_aniso_U_11
_atom_site_aniso_U_22
_atom_site_aniso_U_33
_atom_site_aniso_U_23
_atom_site_aniso_U_13
_atom_site_aniso_U_12
Y1 0.0316(13) 0.0263(12) 0.0356(8) -0.0017(9) 0.0020(9) 0.0000(7)
Y2 0.0334(8) 0.0334(8) 0.0344(13) -0.0005(11) 0.0005(11) -0.0045(10)
Y3 0.0512(15) 0.0522(15) 0.0498(11) 0.0052(10) 0.0082(11) -0.0211(11)
Y4 0.0717(14) 0.0321(10) 0.0600(14) -0.0007(12) 0.0018(14) -0.0161(9)
Y5 0.0835(16) 0.0835(16) 0.075(2) -0.002(2) 0.002(2) -0.0591(19)
S1 0.070(5) 0.100(6) 0.046(3) 0.000(3) 0.010(3) -0.018(4)
S2 0.073(5) 0.077(5) 0.078(4) 0.012(4) 0.025(4) -0.024(3)
S3 0.095(4) 0.047(4) 0.098(6) 0.015(4) 0.018(4) 0.024(3)
S4 0.141(6) 0.056(3) 0.144(7) -0.013(6) 0.012(7) -0.008(4)
O1 0.028(3) 0.028(3) 0.034(5) 0.000 0.000 0.000(3)
O2 0.036(5) 0.031(3) 0.036(4) 0.003(3) 0.000(4) -0.003(3)
O3 0.033(6) 0.028(4) 0.046(4) 0.006(4) -0.001(5) 0.000(5)
O4 0.051(2) 0.051(2) 0.052(3) 0.000(3) 0.000(3) -0.022(2)
O5 0.051(4) 0.039(3) 0.045(5) 0.005(3) 0.002(3) -0.018(3)
O6 0.038(4) 0.049(4) 0.054(6) 0.002(3) 0.007(4) -0.014(3)
O7 0.078(5) 0.050(4) 0.074(6) 0.002(3) 0.006(3) -0.035(4)
O8 0.051(4) 0.082(6) 0.069(7) 0.006(5) 0.006(3) -0.034(4)
O9 0.036(5) 0.052(5) 0.063(9) -0.004(5) 0.012(4) 0.000(3)
O10 0.034(5) 0.051(6) 0.063(7) -0.003(5) 0.006(3) 0.008(4)
O11 0.054(7) 0.055(9) 0.130(15) -0.013(9) 0.042(8) 0.001(6)
O12 0.058(7) 0.054(5) 0.042(4) -0.016(4) -0.002(5) 0.002(5)
O13 0.052(7) 0.043(5) 0.057(5) -0.019(4) -0.003(5) -0.007(5)
O14 0.091(13) 0.065(8) 0.061(6) -0.030(6) -0.001(8) 0.000(8)
O15 0.072(7) 0.064(8) 0.045(3) 0.001(4) 0.005(4) -0.024(5)
O16 0.075(7) 0.066(7) 0.070(5) 0.018(5) 0.025(5) -0.017(5)
O17 0.079(4) 0.046(7) 0.104(11) 0.020(7) 0.023(6) 0.015(4)
O19 0.170(13) 0.046(4) 0.142(11) -0.029(5) 0.033(8) -0.012(5)
O20 0.108(8) 0.066(7) 0.100(6) 0.030(6) 0.019(6) 0.019(7)
O21 0.082(7) 0.090(8) 0.048(6) 0.011(5) 0.009(5) 0.010(6)
O23 0.119(16) 0.078(5) 0.13(2) -0.019(10) 0.003(17) -0.064(8)
N1 0.040(4) 0.052(6) 0.063(9) -0.007(6) 0.011(4) 0.003(4)
N2 0.054(8) 0.053(5) 0.053(5) -0.020(4) -0.001(5) 0.002(6)
C1 0.087(19) 0.139(16) 0.060(12) 0.027(14) 0.002(13) -0.014(13)
C2 0.12(2) 0.115(11) 0.057(15) -0.024(11) 0.005(16) -0.038(13)
C3 0.11(2) 0.076(6) 0.09(2) 0.020(10) 0.034(19) -0.030(9)
C4 0.079(19) 0.086(16) 0.070(6) 0.018(9) 0.022(7) 0.011(16)
C5 0.087(9) 0.070(15) 0.13(2) 0.001(13) 0.012(13) 0.026(8)
C6 0.11(2) 0.056(14) 0.112(12) 0.005(10) 0.039(15) 0.011(12)
C7 0.13(2) 0.048(13) 0.16(2) -0.013(13) -0.002(15) -0.006(13)
C8 0.133(7) 0.130(7) 0.131(8) 0.001(3) 0.000(3) 0.000(3)
C8A 0.19(3) 0.06(3) 0.20(4) 0.00(3) 0.07(3) 0.01(3)
S0AA 0.118(6) 0.148(7) 0.104(6) 0.001(5) 0.006(5) 0.056(5)
S3AA 0.151(8) 0.159(8) 0.093(5) 0.037(5) 0.009(5) 0.046(7)
C0AA 0.20(2) 0.159(17) 0.16(2) -0.054(17) 0.034(17) 0.050(14)
C20 0.103(13) 0.173(18) 0.19(3) 0.011(16) 0.050(16) 0.067(12)
S5 0.105(8) 0.079(8) 0.111(13) -0.007(8) -0.038(8) -0.043(7)
O18B 0.099(8) 0.079(9) 0.105(11) -0.006(8) -0.025(7) -0.043(7)
C9 0.105(7) 0.087(18) 0.09(2) 0.016(14) -0.033(8) -0.052(8)
C16 0.121(12) 0.106(10) 0.137(14) -0.034(10) -0.019(13) -0.056(11)
S6 0.117(11) 0.093(12) 0.081(12) -0.005(10) -0.015(10) -0.058(9)
O18A 0.102(8) 0.084(10) 0.096(12) -0.004(10) -0.024(8) -0.048(8)
C1AA 0.14(2) 0.140(9) 0.12(2) 0.079(10) 0.015(17) 0.026(11)
C14 0.24(3) 0.20(2) 0.133(17) 0.025(19) -0.034(17) -0.002(17)

loop_
_atom_type_symbol
_atom_type_description
_atom_type_scat_dispersion_real
_atom_type_scat_dispersion_imag
_atom_type_scat_source
C C 0.0033 0.0016 'International Tables Vol C Tables 4.2.6.8 and 6.1.1.4'
H H 0.0000 0.0000 'International Tables Vol C Tables 4.2.6.8 and 6.1.1.4'
N N 0.0061 0.0033 'International Tables Vol C Tables 4.2.6.8 and 6.1.1.4'
O O 0.0106 0.0060 'International Tables Vol C Tables 4.2.6.8 and 6.1.1.4'
S S 0.1246 0.1234 'International Tables Vol C Tables 4.2.6.8 and 6.1.1.4'
Y Y -2.7962 3.5667 'International Tables Vol C Tables 4.2.6.8 and 6.1.1.4'

loop_
_geom_angle_atom_site_label_1
_geom_angle_atom_site_label_2
_geom_angle_atom_site_label_3
_geom_angle
_geom_angle_site_symmetry_1
_geom_angle_site_symmetry_3
O1 Y1 Y1 45.02(4) . 8_556
O1 Y1 O9 130.8(4) . .
O1 Y1 O10 142.5(3) . .
O1 Y1 O12 140.6(4) . .
O1 Y1 O13 131.6(4) . .
O1 Y1 N1 145.5(4) . .
O1 Y1 N2 143.6(4) . .
O2 Y1 Y1 101.2(3) . 8_556
O2 Y1 Y1 101.1(3) 2_565 8_556
O2 Y1 O1 67.8(3) . .
O2 Y1 O1 67.1(3) 2_565 .
O2 Y1 O2 81.0(4) . 2_565
O2 Y1 O3 135.2(4) . .
O2 Y1 O3 81.7(4) . 8_556
O2 Y1 O9 74.4(5) . .
O2 Y1 O9 136.2(5) 2_565 .
O2 Y1 O10 143.5(5) 2_565 .
O2 Y1 O10 124.8(5) . .
O2 Y1 O12 91.1(4) . .
O2 Y1 O12 77.3(4) 2_565 .
O2 Y1 O13 78.0(5) 2_565 .
O2 Y1 O13 139.1(5) . .
O2 Y1 N1 100.8(5) . .
O2 Y1 N1 145.6(5) 2_565 .
O2 Y1 N2 115.1(5) . .
O2 Y1 N2 77.3(5) 2_565 .
O3 Y1 Y1 42.5(3) 8_556 8_556
O3 Y1 Y1 42.9(4) . 8_556
O3 Y1 O1 67.5(3) . .
O3 Y1 O1 67.2(3) 8_556 .
O3 Y1 O2 134.3(4) 8_556 2_565
O3 Y1 O2 82.0(4) . 2_565
O3 Y1 O3 81.3(4) . 8_556
O3 Y1 O9 77.4(5) 8_556 .
O3 Y1 O9 139.8(5) . .
O3 Y1 O10 79.3(4) 8_556 .
O3 Y1 O10 91.9(4) . .
O3 Y1 O12 124.7(5) . .
O3 Y1 O12 144.9(5) 8_556 .
O3 Y1 O13 136.7(5) 8_556 .
O3 Y1 O13 75.6(5) . .
O3 Y1 N1 116.1(5) . .
O3 Y1 N1 79.3(5) 8_556 .
O3 Y1 N2 147.8(5) 8_556 .
O3 Y1 N2 100.9(6) . .
O9 Y1 Y1 118.8(4) . 8_556
O9 Y1 N1 26.4(5) . .
O9 Y1 N2 81.1(6) . .
O10 Y1 Y1 98.4(3) . 8_556
O10 Y1 O9 51.0(5) . .
O10 Y1 O12 76.9(5) . .
O10 Y1 O13 65.6(5) . .
O10 Y1 N1 24.8(5) . .
O10 Y1 N2 68.5(5) . .
O12 Y1 Y1 167.2(4) . 8_556
O12 Y1 O9 67.6(5) . .
O12 Y1 O13 50.3(5) . .
O12 Y1 N1 68.4(5) . .
O12 Y1 N2 24.7(5) . .
O13 Y1 Y1 117.0(4) . 8_556
O13 Y1 O9 97.6(4) . .
O13 Y1 N1 78.9(5) . .
O13 Y1 N2 25.6(5) . .
N1 Y1 Y1 112.0(4) . 8_556
N2 Y1 Y1 142.6(4) . 8_556
N2 Y1 N1 70.9(5) . .
Y1 Y2 Y1 82.26(8) 2_565 8_556
O1 Y2 Y1 41.13(4) . 8_556
O1 Y2 Y1 41.13(4) . 2_565
O1 Y2 O4 180.0 . .
O2 Y2 Y1 90.9(3) . 8_556
O2 Y2 Y1 39.1(3) 7_456 8_556
O2 Y2 Y1 39.1(3) . 2_565
O2 Y2 Y1 90.9(3) 7_456 2_565
O2 Y2 O1 59.7(2) . .
O2 Y2 O1 59.7(2) 7_456 .
O2 Y2 O2 119.4(5) 7_456 .
O2 Y2 O4 120.3(2) . .
O2 Y2 O4 120.3(2) 7_456 .
O3 Y2 Y1 91.4(3) 8_556 2_565
O3 Y2 Y1 91.4(3) 2_565 8_556
O3 Y2 Y1 38.4(3) 8_556 8_556
O3 Y2 Y1 38.4(3) 2_565 2_565
O3 Y2 O1 59.7(2) 2_565 .
O3 Y2 O1 59.7(2) 8_556 .
O3 Y2 O2 75.6(5) 8_556 7_456
O3 Y2 O2 74.9(5) 2_565 7_456
O3 Y2 O2 75.6(5) 2_565 .
O3 Y2 O2 74.9(5) 8_556 .
O3 Y2 O3 119.4(5) 8_556 2_565
O3 Y2 O4 120.3(2) 2_565 .
O3 Y2 O4 120.3(2) 8_556 .
O4 Y2 Y1 138.87(4) . 8_556
O4 Y2 Y1 138.87(4) . 2_565
O5 Y2 Y1 79.1(4) . 2_565
O5 Y2 Y1 79.1(4) 7_456 8_556
O5 Y2 Y1 161.2(4) 7_456 2_565
O5 Y2 Y1 161.2(4) . 8_556
O5 Y2 O1 120.2(4) 7_456 .
O5 Y2 O1 120.2(4) . .
O5 Y2 O2 73.1(5) 7_456 7_456
O5 Y2 O2 142.9(5) . 7_456
O5 Y2 O2 73.1(5) . .
O5 Y2 O2 142.9(5) 7_456 .
O5 Y2 O3 75.4(5) 7_456 8_556
O5 Y2 O3 139.5(5) 7_456 2_565
O5 Y2 O3 75.4(5) . 2_565
O5 Y2 O3 139.5(5) . 8_556
O5 Y2 O4 59.8(4) . .
O5 Y2 O4 59.8(4) 7_456 .
O5 Y2 O5 119.6(7) . 7_456
O6 Y2 Y1 114.7(4) 7_456 8_556
O6 Y2 Y1 111.4(4) 7_456 2_565
O6 Y2 Y1 114.7(4) . 2_565
O6 Y2 Y1 111.4(4) . 8_556
O6 Y2 O1 121.3(4) 7_456 .
O6 Y2 O1 121.3(4) . .
O6 Y2 O2 140.0(5) 7_456 .
O6 Y2 O2 140.0(5) . 7_456
O6 Y2 O2 76.0(5) . .
O6 Y2 O2 76.0(5) 7_456 7_456
O6 Y2 O3 73.7(5) 7_456 2_565
O6 Y2 O3 143.6(5) 7_456 8_556
O6 Y2 O3 143.6(5) . 2_565
O6 Y2 O3 73.7(5) . 8_556
O6 Y2 O4 58.7(4) 7_456 .
O6 Y2 O4 58.7(4) . .
O6 Y2 O5 74.7(4) 7_456 .
O6 Y2 O5 74.9(4) 7_456 7_456
O6 Y2 O5 74.7(4) . 7_456
O6 Y2 O5 74.9(4) . .
O6 Y2 O6 117.4(7) 7_456 .
Y4 Y3 Y2 61.66(5) . .
Y4 Y3 Y2 62.02(5) 7_456 .
Y4 Y3 Y4 89.91(7) 7_456 .
Y4 Y3 Y5 60.41(6) 7_456 .
Y4 Y3 Y5 60.04(6) . .
Y5 Y3 Y2 93.60(6) . .
O4 Y3 Y2 50.2(4) . .
O4 Y3 Y4 44.66(6) . .
O4 Y3 Y4 45.33(6) . 7_456
O4 Y3 Y5 43.4(4) . .
O5 Y3 Y2 41.2(4) . .
O5 Y3 Y4 99.4(4) . 7_456
O5 Y3 Y4 40.5(4) . .
O5 Y3 Y5 98.5(4) . .
O5 Y3 O4 66.2(5) . .
O5 Y3 O7 79.8(5) . .
O5 Y3 O15 73.6(4) . .
O5 Y3 O16 114.3(4) . .
O5 Y3 O21 144.2(4) . .
O6 Y3 Y2 39.9(4) . .
O6 Y3 Y4 42.1(4) . 7_456
O6 Y3 Y4 98.3(4) . .
O6 Y3 Y5 99.9(4) . .
O6 Y3 O4 66.8(5) . .
O6 Y3 O5 79.7(4) . .
O6 Y3 O7 131.3(6) . .
O6 Y3 O8 81.8(6) . .
O6 Y3 O15 85.9(5) . .
O6 Y3 O16 154.0(5) . .
O6 Y3 O21 83.5(5) . .
O7 Y3 Y2 102.5(4) . .
O7 Y3 Y4 99.6(5) . 7_456
O7 Y3 Y4 42.5(4) . .
O7 Y3 Y5 41.3(5) . .
O7 Y3 O4 64.6(5) . .
O8 Y3 Y2 102.5(4) . .
O8 Y3 Y4 99.1(5) . .
O8 Y3 Y4 42.4(4) . 7_456
O8 Y3 Y5 41.2(5) . .
O8 Y3 O4 64.5(5) . .
O8 Y3 O5 130.7(6) . .
O8 Y3 O7 79.2(6) . .
O8 Y3 O15 149.3(6) . .
O8 Y3 O16 101.9(4) . .
O8 Y3 O21 76.8(5) . .
O15 Y3 Y2 85.16(19) . .
O15 Y3 Y4 110.5(2) . .
O15 Y3 Y4 127.1(3) . 7_456
O15 Y3 Y5 169.4(3) . .
O15 Y3 O4 134.3(4) . .
O15 Y3 O7 128.7(5) . .
O16 Y3 Y2 154.30(15) . .
O16 Y3 Y4 106.4(3) . .
O16 Y3 Y4 143.48(14) . 7_456
O16 Y3 Y5 99.4(2) . .
O16 Y3 O4 138.2(4) . .
O16 Y3 O7 74.3(5) . .
O16 Y3 O15 78.0(3) . .
O21 Y3 Y2 121.2(2) . .
O21 Y3 Y4 88.6(3) . 7_456
O21 Y3 Y4 175.3(2) . .
O21 Y3 Y5 115.4(2) . .
O21 Y3 O4 133.4(3) . .
O21 Y3 O7 133.5(4) . .
O21 Y3 O15 73.8(3) . .
O21 Y3 O16 72.5(4) . .
Y3 Y4 Y2 61.47(5) . .
Y3 Y4 Y2 61.83(5) 7_456 .
Y3 Y4 Y3 90.09(7) 7_456 .
Y3 Y4 Y5 60.75(6) 7_456 .
Y3 Y4 Y5 60.37(6) . .
Y5 Y4 Y2 93.68(7) . .
O4 Y4 Y2 50.1(4) . .
O4 Y4 Y3 44.76(6) . .
O4 Y4 Y3 45.43(6) . 7_456
O4 Y4 Y5 43.6(4) . .
O5 Y4 Y2 40.7(4) . .
O5 Y4 Y3 42.5(4) . .
O5 Y4 Y3 99.6(4) . 7_456
O5 Y4 Y5 100.8(4) . .
O5 Y4 O4 67.7(5) . .
O5 Y4 O6 79.4(4) . 7_456
O5 Y4 O7 82.9(6) . .
O5 Y4 O8 132.0(6) . 7_456
O5 Y4 O17 84.4(4) . .
O5 Y4 O19 155.6(5) . .
O5 Y4 O20 83.0(5) . .
O6 Y4 Y2 40.4(4) 7_456 .
O6 Y4 Y3 39.9(4) 7_456 7_456
O6 Y4 Y3 97.8(4) 7_456 .
O6 Y4 Y5 98.2(4) 7_456 .
O6 Y4 O4 65.4(5) 7_456 .
O6 Y4 O7 130.9(6) 7_456 .
O6 Y4 O8 79.3(6) 7_456 7_456
O6 Y4 O17 74.2(4) 7_456 .
O6 Y4 O19 114.7(4) 7_456 .
O6 Y4 O20 146.5(5) 7_456 .
O7 Y4 Y2 103.6(4) . .
O7 Y4 Y3 100.3(5) . 7_456
O7 Y4 Y3 43.8(4) . .
O7 Y4 Y5 41.4(5) . .
O7 Y4 O4 65.5(6) . .
O7 Y4 O17 148.5(5) . .
O7 Y4 O19 99.7(5) . .
O8 Y4 Y2 101.9(4) 7_456 .
O8 Y4 Y3 99.4(5) 7_456 .
O8 Y4 Y3 41.9(4) 7_456 7_456
O8 Y4 Y5 41.5(5) 7_456 .
O8 Y4 O4 64.3(6) 7_456 .
O8 Y4 O7 79.4(5) 7_456 .
O8 Y4 O17 129.2(5) 7_456 .
O8 Y4 O19 71.9(6) 7_456 .
O8 Y4 O20 132.5(5) 7_456 .
O17 Y4 Y2 84.76(12) . .
O17 Y4 Y3 126.4(2) . .
O17 Y4 Y3 110.2(2) . 7_456
O17 Y4 Y5 170.0(3) . .
O17 Y4 O4 134.0(4) . .
O19 Y4 Y2 154.41(18) . .
O19 Y4 Y3 103.7(3) . 7_456
O19 Y4 Y3 143.2(2) . .
O19 Y4 Y5 96.8(3) . .
O19 Y4 O4 135.5(5) . .
O19 Y4 O17 80.9(4) . .
O20 Y4 Y2 122.2(3) . .
O20 Y4 Y3 88.0(3) . .
O20 Y4 Y3 173.6(3) . 7_456
O20 Y4 Y5 113.1(4) . .
O20 Y4 O4 132.0(3) . .
O20 Y4 O7 74.1(6) . .
O20 Y4 O17 75.8(4) . .
O20 Y4 O19 74.5(3) . .
O4 Y5 Y4 44.37(5) . 7_456
O4 Y5 O23 127.2(9) . .
O4 Y5 O23 127.2(9) . 7_456
O7 Y5 Y4 42.1(4) 7_456 7_456
O7 Y5 Y4 100.0(4) . 7_456
O7 Y5 O4 66.5(4) 7_456 .
O7 Y5 O4 66.5(4) . .
O7 Y5 O7 133.0(8) 7_456 .
O7 Y5 O8 80.0(6) . 7_456
O7 Y5 O8 80.0(6) 7_456 .
O7 Y5 O8 80.5(6) 7_456 7_456
O7 Y5 O8 80.5(6) . .
O7 Y5 O23 139.2(14) . 7_456
O7 Y5 O23 139.2(14) 7_456 .
O7 Y5 O23 74.0(12) 7_456 7_456
O7 Y5 O23 74.0(12) . .
O8 Y5 Y4 41.4(4) . 7_456
O8 Y5 Y4 98.2(4) 7_456 7_456
O8 Y5 O4 64.8(4) 7_456 .
O8 Y5 O4 64.8(4) . .
O8 Y5 O8 129.6(8) 7_456 .
O8 Y5 O23 140.4(14) . .
O8 Y5 O23 140.4(14) 7_456 7_456
O8 Y5 O23 75.1(12) . 7_456
O8 Y5 O23 75.1(12) 7_456 .
O23 Y5 O23 105.7(18) 7_456 .
O18B Y5 O4 135.73(5) . .
O18B Y5 O4 135.73(5) 7_456 .
O18B Y5 O7 83.8(4) 7_456 .
O18B Y5 O7 83.8(4) . 7_456
O18B Y5 O7 132.7(4) 7_456 7_456
O18B Y5 O7 132.7(4) . .
O18B Y5 O8 78.9(4) 7_456 .
O18B Y5 O8 143.2(4) 7_456 7_456
O18B Y5 O8 78.9(4) . 7_456
O18B Y5 O8 143.2(4) . .
O18B Y5 O23 59.8(12) 7_456 7_456
O18B Y5 O23 68.7(11) . 7_456
O18B Y5 O18B 88.54(10) 7_456 .
O18A Y5 Y4 115.72(4) . 7_456
O18A Y5 Y4 121.69(4) 7_456 7_456
O18A Y5 O4 132.14(5) 7_456 .
O18A Y5 O4 132.14(5) . .
O18A Y5 O7 141.7(4) 7_456 7_456
O18A Y5 O7 141.7(4) . .
O18A Y5 O7 75.5(4) 7_456 .
O18A Y5 O7 75.5(4) . 7_456
O18A Y5 O8 81.5(4) 7_456 .
O18A Y5 O8 135.9(4) . .
O18A Y5 O8 81.5(4) . 7_456
O18A Y5 O8 135.9(4) 7_456 7_456
O18A Y5 O23 68.9(12) 7_456 7_456
O18A Y5 O23 63.2(12) . 7_456
O18A Y5 O18B 9.109(8) 7_456 7_456
O18A Y5 O18B 91.52(10) . 7_456
O18A Y5 O18A 95.72(11) . 7_456
O15 S1 C1 105.9(5) . .
O15 S1 C2 103.0(6) . .
C2 S1 C1 101.720(9) . .
O16 S2 C3 103.9(8) . .
O16 S2 C4 105.0(6) . .
C4 S2 C3 101.720(9) . .
O17 S3 C5 101.9(3) . .
O17 S3 C6 105.7(5) . .
C6 S3 C5 101.720(9) . .
O19 S4 C7 102.8(4) . .
O19 S4 C8 106.7(6) . .
O19 S4 C8A 108.7(10) . .
C7 S4 C8 98.6(6) . .
C7 S4 C8A 98.8(6) . .
Y1 O1 Y1 89.95(8) 8_556 .
Y1 O1 Y1 179.94(14) 7_456 .
Y1 O1 Y1 89.95(8) 2_565 7_456
Y1 O1 Y1 90.05(8) 8_556 7_456
Y1 O1 Y1 179.94(14) 8_556 2_565
Y1 O1 Y1 90.05(8) 2_565 .
Y1 O1 Y2 90.03(6) 2_565 2_565
Y1 O1 Y2 89.97(6) 2_565 .
Y1 O1 Y2 90.03(6) 8_556 2_565
Y1 O1 Y2 89.97(6) 7_456 2_565
Y1 O1 Y2 90.03(6) 7_456 .
Y1 O1 Y2 89.97(6) . 2_565
Y1 O1 Y2 90.03(6) . .
Y1 O1 Y2 89.97(6) 8_556 .
Y2 O1 Y2 180.00(5) 2_565 .
Y1 O2 Y1 94.7(4) . 2_565
Y1 O2 Y2 98.6(5) 2_565 .
Y1 O2 Y2 99.8(5) . .
Y1 O3 Y1 94.6(4) . 8_556
Y1 O3 Y2 99.3(5) 8_556 2_565
Y1 O3 Y2 99.7(5) . 2_565
Y3 O4 Y2 87.6(4) . .
Y3 O4 Y2 87.6(4) 7_456 .
Y3 O4 Y3 175.3(8) . 7_456
Y4 O4 Y2 87.9(4) . .
Y4 O4 Y2 87.9(4) 7_456 .
Y4 O4 Y3 89.24(10) . 7_456
Y4 O4 Y3 90.59(10) 7_456 7_456
Y4 O4 Y3 89.24(10) 7_456 .
Y4 O4 Y3 90.59(10) . .
Y4 O4 Y4 175.9(8) 7_456 .
Y5 O4 Y2 180.0 . .
Y5 O4 Y3 92.4(4) . .
Y5 O4 Y3 92.4(4) . 7_456
Y5 O4 Y4 92.1(4) . 7_456
Y5 O4 Y4 92.1(4) . .
Y3 O5 Y2 98.9(6) . .
Y4 O5 Y2 101.8(6) . .
Y4 O5 Y3 97.0(6) . .
Y3 O6 Y2 103.6(6) . .
Y3 O6 Y4 98.0(6) . 7_456
Y4 O6 Y2 101.0(6) 7_456 .
Y4 O7 Y3 93.7(6) . .
Y5 O7 Y3 95.5(7) . .
Y5 O7 Y4 96.6(7) . .
Y3 O8 Y4 95.7(6) . 7_456
Y3 O8 Y5 98.1(7) . .
Y4 O8 Y5 97.1(7) 7_456 .
N1 O9 Y1 91.5(12) . .
N1 O10 Y1 98.5(12) . .
N2 O12 Y1 97.4(13) . .
N2 O13 Y1 94.1(12) . .
S1 O15 Y3 127.8(6) . .
S2 O16 Y3 130.0(4) . .
S3 O17 Y4 127.3(4) . .
S4 O19 Y4 130.5(5) . .
S3AA O20 Y4 145.3(9) . .
S0AA O21 Y3 143.2(9) . .
O9 N1 Y1 62.1(10) . .
O10 N1 Y1 56.7(10) . .
O10 N1 O9 118.3(17) . .
O10 N1 O11 121.1(19) . .
O11 N1 Y1 175.9(15) . .
O11 N1 O9 120.4(19) . .
O12 N2 Y1 58.0(10) . .
O12 N2 O13 118.1(18) . .
O13 N2 Y1 60.2(10) . .
O14 N2 Y1 174.8(16) . .
O14 N2 O12 120(2) . .
O14 N2 O13 122(2) . .
S1 C1 H1A 109.5 . .
S1 C1 H1B 109.5 . .
S1 C1 H1C 109.5 . .
H1A C1 H1B 109.5 . .
H1A C1 H1C 109.5 . .
H1B C1 H1C 109.5 . .
S1 C2 H2A 109.5 . .
S1 C2 H2B 109.5 . .
S1 C2 H2C 109.5 . .
H2A C2 H2B 109.5 . .
H2A C2 H2C 109.5 . .
H2B C2 H2C 109.5 . .
S2 C3 H3A 109.5 . .
S2 C3 H3B 109.5 . .
S2 C3 H3C 109.5 . .
H3A C3 H3B 109.5 . .
H3A C3 H3C 109.5 . .
H3B C3 H3C 109.5 . .
S2 C4 H4A 109.5 . .
S2 C4 H4B 109.5 . .
S2 C4 H4C 109.5 . .
H4A C4 H4B 109.5 . .
H4A C4 H4C 109.5 . .
H4B C4 H4C 109.5 . .
S3 C5 H5A 109.5 . .
S3 C5 H5B 109.5 . .
S3 C5 H5C 109.5 . .
H5A C5 H5B 109.5 . .
H5A C5 H5C 109.5 . .
H5B C5 H5C 109.5 . .
S3 C6 H6A 109.5 . .
S3 C6 H6B 109.5 . .
S3 C6 H6C 109.5 . .
H6A C6 H6B 109.5 . .
H6A C6 H6C 109.5 . .
H6B C6 H6C 109.5 . .
S4 C7 H7A 109.5 . .
S4 C7 H7B 109.5 . .
S4 C7 H7C 109.5 . .
H7A C7 H7B 109.5 . .
H7A C7 H7C 109.5 . .
H7B C7 H7C 109.5 . .
S4 C8 H8A 106.0 . .
S4 C8 H8B 110.1 . .
S4 C8 H8C 112.3 . .
H8A C8 H8B 109.5 . .
H8A C8 H8C 109.5 . .
H8B C8 H8C 109.5 . .
S4 C8A H8AA 110.0 . .
S4 C8A H8AB 109.7 . .
S4 C8A H8AC 108.7 . .
H8AA C8A H8AB 109.4 . .
H8AA C8A H8AC 109.5 . .
H8AB C8A H8AC 109.5 . .
O21 S0AA C0AA 99.0(5) . .
O21 S0AA C20 104.7(4) . .
C20 S0AA C0AA 101.721(9) . .
O20 S3AA C1AA 99.6(5) . .
O20 S3AA C14 105.9(5) . .
C14 S3AA C1AA 101.716(7) . .
S0AA C0AA H0AA 104.0 . .
S0AA C0AA H0AB 113.1 . .
S0AA C0AA H0AC 111.2 . .
H0AA C0AA H0AB 109.5 . .
H0AA C0AA H0AC 109.5 . .
H0AB C0AA H0AC 109.5 . .
S0AA C20 H20A 115.2 . .
S0AA C20 H20B 110.6 . .
S0AA C20 H20C 102.3 . .
H20A C20 H20B 109.5 . .
H20A C20 H20C 109.4 . .
H20B C20 H20C 109.5 . .
O18B S5 C9 120.496(1) . .
O18B S5 C16 100.3 . .
C9 S5 C16 101.725(4) . .
S5 O18B Y5 140.65(5) . .
S5 C9 H9BD 109.5 . .
S5 C9 H9BE 109.5 . .
S5 C9 H9BF 109.5 . .
H9BD C9 H9BE 109.5 . .
H9BD C9 H9BF 109.5 . .
H9BE C9 H9BF 109.5 . .
H9AA C9 H9AB 109.5 . .
H9AA C9 H9AC 109.5 . .
H9AB C9 H9AC 109.5 . .
S6 C9 H9AA 109.5 . .
S6 C9 H9AB 109.5 . .
S6 C9 H9AC 109.5 . .
S5 C16 H16D 109.5 . .
S5 C16 H16E 109.5 . .
S5 C16 H16F 109.5 . .
H16D C16 H16E 109.5 . .
H16D C16 H16F 109.5 . .
H16E C16 H16F 109.5 . .
H16A C16 H16B 109.5 . .
H16A C16 H16C 109.5 . .
H16B C16 H16C 109.5 . .
S6 C16 H16A 109.5 . .
S6 C16 H16B 109.5 . .
S6 C16 H16C 109.5 . .
C9 S6 C16 101.719(1) . .
O18A S6 C9 118.366(4) . .
O18A S6 C16 109.146(1) . .
S6 O18A Y5 171.88(5) . .
S3AA C1AA H1AA 114.0 . .
S3AA C1AA H1AB 113.2 . .
S3AA C1AA H1AC 100.8 . .
H1AA C1AA H1AB 109.5 . .
H1AA C1AA H1AC 109.5 . .
H1AB C1AA H1AC 109.5 . .
S3AA C14 H14A 102.1 . .
S3AA C14 H14B 110.0 . .
S3AA C14 H14C 116.0 . .
H14A C14 H14B 109.4 . .
H14A C14 H14C 109.5 . .
H14B C14 H14C 109.5 . .

loop_
_geom_bond_atom_site_label_1
_geom_bond_atom_site_label_2
_geom_bond_distance
_geom_bond_site_symmetry_2
Y1 Y1 3.397(3) 8_556
Y1 O1 2.4032(15) .
Y1 O2 2.332(14) 2_565
Y1 O2 2.290(14) .
Y1 O3 2.321(15) 8_556
Y1 O3 2.302(14) .
Y1 O9 2.610(16) .
Y1 O10 2.495(13) .
Y1 O12 2.504(14) .
Y1 O13 2.549(15) .
Y1 N1 2.952(19) .
Y1 N2 2.929(18) .
Y2 O1 2.753(2) .
Y2 O2 2.485(11) .
Y2 O2 2.485(11) 7_456
Y2 O3 2.475(11) 8_556
Y2 O3 2.475(11) 2_565
Y2 O4 2.823(17) .
Y2 O5 2.448(14) 7_456
Y2 O5 2.448(14) .
Y2 O6 2.424(15) .
Y2 O6 2.424(15) 7_456
Y3 Y4 3.457(4) 7_456
Y3 Y4 3.498(4) .
Y3 Y5 3.525(3) .
Y3 O4 2.463(2) .
Y3 O5 2.382(16) .
Y3 O6 2.241(16) .
Y3 O7 2.426(18) .
Y3 O8 2.322(18) .
Y3 O15 2.425(9) .
Y3 O16 2.396(7) .
Y3 O21 2.384(10) .
Y4 Y5 3.513(3) .
Y4 O4 2.459(2) .
Y4 O5 2.287(15) .
Y4 O6 2.340(15) 7_456
Y4 O7 2.369(18) .
Y4 O8 2.341(17) 7_456
Y4 O17 2.434(6) .
Y4 O19 2.378(6) .
Y4 O20 2.358(9) .
Y5 O4 2.423(17) .
Y5 O7 2.337(19) .
Y5 O7 2.337(19) 7_456
Y5 O8 2.346(19) .
Y5 O8 2.346(19) 7_456
Y5 O23 2.53(4) .
Y5 O23 2.53(4) 7_456
Y5 O18B 2.235(2) 7_456
Y5 O18B 2.235(2) .
Y5 O18A 2.2353(19) 7_456
Y5 O18A 2.2352(19) .
S1 O15 1.48457(18) .
S1 C1 1.81792(16) .
S1 C2 1.81792(18) .
S2 O16 1.48457(16) .
S2 C3 1.8179(2) .
S2 C4 1.81792(18) .
S3 O17 1.48457(16) .
S3 C5 1.81792(17) .
S3 C6 1.81792(18) .
S4 O19 1.48457(15) .
S4 C7 1.81792(16) .
S4 C8 1.81792(19) .
S4 C8A 1.8179(2) .
O9 N1 1.31(2) .
O10 N1 1.25(2) .
O11 N1 1.25(2) .
O12 N2 1.23(2) .
O13 N2 1.27(3) .
O14 N2 1.22(2) .
O20 S3AA 1.48457(18) .
O21 S0AA 1.48457(17) .
C1 H1A 0.9800 .
C1 H1B 0.9800 .
C1 H1C 0.9800 .
C2 H2A 0.9800 .
C2 H2B 0.9800 .
C2 H2C 0.9800 .
C3 H3A 0.9800 .
C3 H3B 0.9800 .
C3 H3C 0.9800 .
C4 H4A 0.9800 .
C4 H4B 0.9800 .
C4 H4C 0.9800 .
C5 H5A 0.9800 .
C5 H5B 0.9800 .
C5 H5C 0.9800 .
C6 H6A 0.9800 .
C6 H6B 0.9800 .
C6 H6C 0.9800 .
C7 H7A 0.9800 .
C7 H7B 0.9800 .
C7 H7C 0.9800 .
C8 H8A 0.9800 .
C8 H8B 0.9796 .
C8 H8C 0.9797 .
C8A H8AA 0.9804 .
C8A H8AB 0.9800 .
C8A H8AC 0.9802 .
S0AA C0AA 1.81792(16) .
S0AA C20 1.81792(16) .
S3AA C1AA 1.81792(17) .
S3AA C14 1.81792(17) .
C0AA H0AA 0.9800 .
C0AA H0AB 0.9798 .
C0AA H0AC 0.9800 .
C20 H20A 0.9800 .
C20 H20B 0.9800 .
C20 H20C 0.9800 .
S5 O18B 1.48458(11) .
S5 C9 1.81784(13) .
S5 C16 1.81793(14) .
C9 H9BD 0.9800 .
C9 H9BE 0.9800 .
C9 H9BF 0.9800 .
C9 H9AA 0.9800 .
C9 H9AB 0.9800 .
C9 H9AC 0.9800 .
C9 S6 1.81789(12) .
C16 H16D 0.9800 .
C16 H16E 0.9800 .
C16 H16F 0.9800 .
C16 H16A 0.9800 .
C16 H16B 0.9800 .
C16 H16C 0.9800 .
C16 S6 1.81803(13) .
S6 O18A 1.48457(8) .
C1AA H1AA 0.9801 .
C1AA H1AB 0.9800 .
C1AA H1AC 0.9800 .
C14 H14A 0.9802 .
C14 H14B 0.9801 .
C14 H14C 0.9802 .

loop_
_geom_hbond_atom_site_label_D
_geom_hbond_atom_site_label_H
_geom_hbond_atom_site_label_A
_geom_hbond_distance_DH
_geom_hbond_distance_HA
_geom_hbond_distance_DA
_geom_hbond_angle_DHA
_geom_hbond_site_symmetry_A
C1 H1B O14 0.98 2.29 3.20(2) 154.0 2_565
C2 H2B O12 0.98 2.48 3.252(16) 135.1 .
C3 H3A O10 0.98 2.77 3.68(2) 153.9 3_566
C4 H4A O11 0.98 2.66 3.38(2) 130.6 3_566
C6 H6B O11 0.98 2.35 3.27(2) 157.7 7_456

loop_
_geom_torsion_atom_site_label_1
_geom_torsion_atom_site_label_2
_geom_torsion_atom_site_label_3
_geom_torsion_atom_site_label_4
_geom_torsion
Y1 O9 N1 O10 -8.6(19)
Y1 O9 N1 O11 176.4(19)
Y1 O10 N1 O9 9(2)
Y1 O10 N1 O11 -175.9(18)
Y1 O12 N2 O13 4(2)
Y1 O12 N2 O14 -174.3(18)
Y1 O13 N2 O12 -4(2)
Y1 O13 N2 O14 174.3(19)
Y3 O21 S0AA C0AA 137.8(5)
Y3 O21 S0AA C20 -117.5(6)
Y4 O20 S3AA C1AA -139.8(11)
Y4 O20 S3AA C14 115.0(11)
C1 S1 O15 Y3 -106.3(7)
C2 S1 O15 Y3 147.3(6)
C3 S2 O16 Y3 -133.3(7)
C4 S2 O16 Y3 120.3(6)
C5 S3 O17 Y4 151.1(6)
C6 S3 O17 Y4 -102.9(7)
C7 S4 O19 Y4 -142.4(9)
C8 S4 O19 Y4 114.4(11)
C8A S4 O19 Y4 -38.5(11)
C9 S5 O18B Y5 -101.54(2)
C16 S5 O18B Y5 148.20(2)

loop_
_smtbx_masks_void_nr
_smtbx_masks_void_average_x
_smtbx_masks_void_average_y
_smtbx_masks_void_average_z
_smtbx_masks_void_volume
_smtbx_masks_void_count_electrons
1 0.000 0.000 0.000 100.5 17.4
2 0.000 0.500 0.250 714.1 115.5
3 0.500 0.000 0.750 714.1 115.5
4 0.500 0.500 0.500 100.5 23.8
